data_8000167
loop_
_publ_author_name
'Arashiba, Kazuya'
'Tanabe, Yoshiaki'
'Ishii, Youichi'

_publ_section_title
;
 Synthesis and Reactivities of Sulfido-bridged Ir--W and Ir--Re
 Heterodinuclear Complexes with Imido Ligands
;
_journal_issue 5
_journal_name_full 'Chemistry Letters'
_journal_page_first 622
_journal_paper_doi 10.1246/cl.2007.622
_journal_volume 36
_journal_year 2007
_chemical_absolute_configuration 'CHOOSE rm ad rmad syn or unk'
_chemical_formula_moiety 'C13 H24 Ir O2 P S2 W '
_chemical_formula_sum 'C13 H24 Ir O2 P S2 W'
_chemical_formula_weight 683.50
_space_group_IT_number 19
_symmetry_cell_setting orthorhombic
_symmetry_Int_Tables_number 19
_symmetry_space_group_name_Hall 'P 2ac 2ab'
_symmetry_space_group_name_H-M 'P 21 21 21'
_cell_angle_alpha 90.0000
_cell_angle_beta 90.0000
_cell_angle_gamma 90.0000
_cell_formula_units_Z 4
_cell_length_a 8.4702(12)
_cell_length_b 12.985(2)
_cell_length_c 16.275(3)
_cell_measurement_reflns_used 5540
_cell_measurement_temperature 123.1
_cell_measurement_theta_max 27.5
_cell_measurement_theta_min 3.1
_cell_volume 1790.0(5)
_computing_cell_refinement CrystalClear
_computing_data_collection CrystalClear
_computing_data_reduction CrystalStructure
_computing_publication_material 'CrystalStructure 3.7.0'
_computing_structure_refinement CRYSTALS
_computing_structure_solution SHELXS97
_diffrn_detector_area_resol_mean 7.31
_diffrn_measured_fraction_theta_full 0.993
_diffrn_measured_fraction_theta_max 0.993
_diffrn_measurement_device_type 'Rigaku Mercury'
_diffrn_measurement_method \w
_diffrn_radiation_type 'Mo K\a'
_diffrn_radiation_wavelength 0.71070
_diffrn_reflns_av_R_equivalents 0.043
_diffrn_reflns_limit_h_max 8
_diffrn_reflns_limit_h_min -11
_diffrn_reflns_limit_k_max 16
_diffrn_reflns_limit_k_min -15
_diffrn_reflns_limit_l_max 21
_diffrn_reflns_limit_l_min -19
_diffrn_reflns_number 13699
_diffrn_reflns_theta_full 27.48
_diffrn_reflns_theta_max 27.48
_exptl_absorpt_coefficient_mu 14.197
_exptl_absorpt_correction_T_max 0.119
_exptl_absorpt_correction_T_min 0.071
_exptl_absorpt_correction_type multi-scan
_exptl_absorpt_process_details 'Jacobson, R. (1998) Private communication'
_exptl_crystal_colour yellow
_exptl_crystal_density_diffrn 2.536
_exptl_crystal_density_method 'not measured'
_exptl_crystal_description prism
_exptl_crystal_F_000 1264.00
_exptl_crystal_size_max 0.20
_exptl_crystal_size_mid 0.20
_exptl_crystal_size_min 0.15
_refine_diff_density_max 1.30
_refine_diff_density_min -1.55
_refine_ls_abs_structure_details 'Flack, H. D. (1983), Acta Cryst. A39, 876-881.  1745 Friedel Pairs'
_refine_ls_abs_structure_Flack -0.018(9)
_refine_ls_extinction_coef 4.8(14)
_refine_ls_extinction_method 'Larson (1970) Crystallographic Computing eq. 22'
_refine_ls_goodness_of_fit_ref 1.005
_refine_ls_hydrogen_treatment refall
_refine_ls_number_parameters 197
_refine_ls_number_reflns 3664
_refine_ls_R_factor_gt 0.0220
_refine_ls_shift/su_max 0.0161
_refine_ls_structure_factor_coef F
_refine_ls_weighting_details 'w = 1/[0.6700\s(Fo^2^)]'
_refine_ls_weighting_scheme calc
_refine_ls_wR_factor_ref 0.0254
_reflns_number_gt 3664
_reflns_number_total 4065
_reflns_threshold_expression F^2^>2.0\s(F^2^)
_cod_data_source_file 36-622sup1.cif
_cod_data_source_block '__Cp*Ir(PMe3)(m-S)2W(O)2'
_cod_original_formula_sum 'C13 H24 Ir O2 P S2 W '
_cod_database_code 8000167

loop_
_symmetry_equiv_pos_site_id
_symmetry_equiv_pos_as_xyz
1 +X,+Y,+Z
2 1/2+X,1/2-Y,-Z
3 -X,1/2+Y,1/2-Z
4 1/2-X,-Y,1/2+Z

loop_
_atom_site_label
_atom_site_type_symbol
_atom_site_fract_x
_atom_site_fract_y
_atom_site_fract_z
_atom_site_U_iso_or_equiv
_atom_site_adp_type
_atom_site_occupancy
_atom_site_symmetry_multiplicity
_atom_site_calc_flag
_atom_site_refinement_flags
Ir(1) Ir 0.40976(3) 0.04095(2) 0.655670(10) 0.00711(5) Uani 1.00 1 d .
W(1) W 0.14109(3) -0.09286(2) 0.67997(2) 0.01214(6) Uani 1.00 1 d .
S(1) S 0.1723(2) 0.02336(12) 0.57625(11) 0.0140(4) Uani 1.00 1 d .
S(2) S 0.3846(2) -0.11110(12) 0.73781(11) 0.0158(4) Uani 1.00 1 d .
P(1) P 0.5283(2) -0.05520(14) 0.55513(12) 0.0136(4) Uani 1.00 1 d .
O(1) O 0.0035(6) -0.0479(4) 0.7505(3) 0.0221(14) Uani 1.00 1 d .
O(2) O 0.0798(6) -0.2113(3) 0.6409(3) 0.0212(13) Uani 1.00 1 d .
C(1) C 0.3339(7) 0.2003(4) 0.6963(4) 0.0098(13) Uiso 1.00 1 d .
C(2) C 0.4630(8) 0.2044(5) 0.6373(4) 0.0154(18) Uani 1.00 1 d .
C(3) C 0.5986(8) 0.1569(4) 0.6743(4) 0.0141(16) Uani 1.00 1 d .
C(4) C 0.5511(7) 0.1171(4) 0.7532(4) 0.0106(16) Uani 1.00 1 d .
C(5) C 0.3878(7) 0.1452(4) 0.7670(4) 0.0102(13) Uiso 1.00 1 d .
C(6) C 0.1754(8) 0.2486(5) 0.6843(5) 0.0202(19) Uani 1.00 1 d .
C(7) C 0.4643(9) 0.2653(5) 0.5599(4) 0.023(2) Uani 1.00 1 d .
C(8) C 0.7623(8) 0.1603(5) 0.6435(5) 0.022(2) Uani 1.00 1 d .
C(9) C 0.6573(8) 0.0711(5) 0.8152(4) 0.0194(18) Uani 1.00 1 d .
C(10) C 0.2956(8) 0.1232(5) 0.8430(4) 0.0189(17) Uani 1.00 1 d .
C(11) C 0.5394(9) 0.0125(6) 0.4572(4) 0.025(2) Uani 1.00 1 d .
C(12) C 0.7299(8) -0.0932(6) 0.5772(5) 0.028(2) Uani 1.00 1 d .
C(13) C 0.4350(8) -0.1768(5) 0.5289(4) 0.021(2) Uani 1.00 1 d .
H(1) H 0.1633 0.2814 0.6325 0.024 Uiso 1.00 1 c R
H(2) H 0.1587 0.2973 0.7269 0.024 Uiso 1.00 1 c R
H(3) H 0.1007 0.1944 0.6891 0.024 Uiso 1.00 1 c R
H(4) H 0.5693 0.2648 0.5393 0.028 Uiso 1.00 1 c R
H(5) H 0.4346 0.3339 0.5730 0.028 Uiso 1.00 1 c R
H(6) H 0.3947 0.2386 0.5193 0.028 Uiso 1.00 1 c R
H(7) H 0.8271 0.1276 0.6834 0.026 Uiso 1.00 1 c R
H(8) H 0.7992 0.2284 0.6343 0.026 Uiso 1.00 1 c R
H(9) H 0.7663 0.1225 0.5936 0.026 Uiso 1.00 1 c R
H(10) H 0.5971 0.0574 0.8632 0.023 Uiso 1.00 1 c R
H(11) H 0.7389 0.1187 0.8279 0.023 Uiso 1.00 1 c R
H(12) H 0.7025 0.0089 0.7955 0.023 Uiso 1.00 1 c R
H(13) H 0.1895 0.1459 0.8373 0.023 Uiso 1.00 1 c R
H(14) H 0.3435 0.1577 0.8881 0.023 Uiso 1.00 1 c R
H(15) H 0.2971 0.0510 0.8526 0.023 Uiso 1.00 1 c R
H(16) H 0.4470 -0.0014 0.4261 0.030 Uiso 1.00 1 c R
H(17) H 0.6296 -0.0098 0.4275 0.030 Uiso 1.00 1 c R
H(18) H 0.5468 0.0844 0.4672 0.030 Uiso 1.00 1 c R
H(19) H 0.8021 -0.0430 0.5576 0.034 Uiso 1.00 1 c R
H(20) H 0.7500 -0.1572 0.5509 0.034 Uiso 1.00 1 c R
H(21) H 0.7424 -0.1010 0.6349 0.034 Uiso 1.00 1 c R
H(22) H 0.4762 -0.2298 0.5630 0.026 Uiso 1.00 1 c R
H(23) H 0.4532 -0.1938 0.4729 0.026 Uiso 1.00 1 c R
H(24) H 0.3248 -0.1701 0.5382 0.026 Uiso 1.00 1 c R

loop_
_atom_site_aniso_label
_atom_site_aniso_U_11
_atom_site_aniso_U_22
_atom_site_aniso_U_33
_atom_site_aniso_U_12
_atom_site_aniso_U_13
_atom_site_aniso_U_23
Ir(1) 0.00681(11) 0.00603(11) 0.00848(12) 0.00019(10) -0.00006(9) -0.00015(10)
W(1) 0.01098(12) 0.00991(12) 0.01553(14) -0.00342(11) 0.00123(11) -0.00094(12)
S(1) 0.0110(8) 0.0147(9) 0.0164(8) -0.0002(6) -0.0040(6) 0.0019(6)
S(2) 0.0203(10) 0.0093(8) 0.0180(8) -0.0013(6) -0.0051(6) 0.0034(6)
P(1) 0.0120(8) 0.0137(9) 0.0150(9) 0.0007(7) 0.0024(6) -0.0050(7)
O(1) 0.021(2) 0.020(2) 0.025(2) -0.008(2) 0.009(2) -0.004(2)
O(2) 0.020(2) 0.016(2) 0.027(3) -0.005(2) -0.002(2) -0.006(2)
C(2) 0.016(3) 0.011(3) 0.020(4) -0.003(2) -0.002(2) -0.004(2)
C(3) 0.021(3) 0.007(2) 0.015(3) -0.004(2) 0.003(3) -0.003(2)
C(4) 0.013(3) 0.003(3) 0.016(3) -0.000(2) 0.000(2) -0.005(2)
C(6) 0.018(3) 0.017(3) 0.026(4) 0.003(2) -0.001(3) -0.003(3)
C(7) 0.032(4) 0.016(3) 0.022(4) -0.002(3) 0.001(3) 0.008(3)
C(8) 0.015(3) 0.021(3) 0.029(4) -0.003(3) 0.009(3) -0.006(3)
C(9) 0.018(3) 0.015(3) 0.025(3) 0.002(2) -0.008(3) -0.000(3)
C(10) 0.022(3) 0.018(3) 0.017(3) 0.001(2) 0.008(3) -0.003(3)
C(11) 0.026(4) 0.028(4) 0.020(4) -0.003(3) 0.010(3) -0.006(3)
C(12) 0.023(4) 0.026(4) 0.036(4) 0.000(3) 0.001(3) -0.017(4)
C(13) 0.025(4) 0.012(3) 0.026(4) 0.004(3) -0.004(3) -0.012(3)

loop_
_atom_type_symbol
_atom_type_description
_atom_type_scat_dispersion_real
_atom_type_scat_dispersion_imag
_atom_type_scat_source
C C 0.003 0.002
;
International Tables for Crystallography
(1992, Vol. C, Tables 4.2.6.8 and 6.1.1.4)
;
H H 0.000 0.000
;
International Tables for Crystallography
(1992, Vol. C, Table 6.1.1.4)
;
O O 0.011 0.006
;
International Tables for Crystallography
(1992, Vol. C, Tables 4.2.6.8 and 6.1.1.4)
;
P P 0.102 0.094
;
International Tables for Crystallography
(1992, Vol. C, Tables 4.2.6.8 and 6.1.1.4)
;
S S 0.125 0.123
;
International Tables for Crystallography
(1992, Vol. C, Tables 4.2.6.8 and 6.1.1.4)
;
W W -0.849 6.872
;
International Tables for Crystallography
(1992, Vol. C, Tables 4.2.6.8 and 6.1.1.4)
;
Ir Ir -1.444 7.990
;
International Tables for Crystallography
(1992, Vol. C, Tables 4.2.6.8 and 6.1.1.4)
;

loop_
_geom_angle_atom_site_label_1
_geom_angle_atom_site_label_2
_geom_angle_atom_site_label_3
_geom_angle
W(1) Ir(1) S(1) 49.99(4)
W(1) Ir(1) S(2) 50.03(4)
W(1) Ir(1) P(1) 96.62(4)
W(1) Ir(1) C(1) 106.61(16)
W(1) Ir(1) C(2) 139.77(18)
W(1) Ir(1) C(3) 163.20(17)
W(1) Ir(1) C(4) 126.49(17)
W(1) Ir(1) C(5) 100.64(16)
S(1) Ir(1) S(2) 98.48(5)
S(1) Ir(1) P(1) 86.04(6)
S(1) Ir(1) C(1) 90.36(17)
S(1) Ir(1) C(2) 101.02(19)
S(1) Ir(1) C(3) 137.92(17)
S(1) Ir(1) C(4) 151.47(16)
S(1) Ir(1) C(5) 114.68(16)
S(2) Ir(1) P(1) 89.34(6)
S(2) Ir(1) C(1) 124.42(16)
S(2) Ir(1) C(2) 153.4(2)
S(2) Ir(1) C(3) 123.22(17)
S(2) Ir(1) C(4) 90.94(17)
S(2) Ir(1) C(5) 92.23(16)
P(1) Ir(1) C(1) 146.18(17)
P(1) Ir(1) C(2) 109.89(19)
P(1) Ir(1) C(3) 98.73(17)
P(1) Ir(1) C(4) 121.13(17)
P(1) Ir(1) C(5) 158.70(16)
C(1) Ir(1) C(2) 38.1(2)
C(1) Ir(1) C(3) 62.9(2)
C(1) Ir(1) C(4) 62.5(2)
C(1) Ir(1) C(5) 36.8(2)
C(2) Ir(1) C(3) 38.0(2)
C(2) Ir(1) C(4) 63.6(2)
C(2) Ir(1) C(5) 63.1(2)
C(3) Ir(1) C(4) 37.9(2)
C(3) Ir(1) C(5) 62.9(2)
C(4) Ir(1) C(5) 37.6(2)
Ir(1) W(1) S(1) 53.81(4)
Ir(1) W(1) S(2) 53.60(4)
Ir(1) W(1) O(1) 114.61(18)
Ir(1) W(1) O(2) 135.64(17)
S(1) W(1) S(2) 105.65(6)
S(1) W(1) O(1) 110.16(18)
S(1) W(1) O(2) 110.38(18)
S(2) W(1) O(1) 111.64(18)
S(2) W(1) O(2) 109.19(17)
O(1) W(1) O(2) 109.8(2)
Ir(1) S(1) W(1) 76.20(5)
Ir(1) S(2) W(1) 76.37(5)
Ir(1) P(1) C(11) 112.6(2)
Ir(1) P(1) C(12) 114.8(2)
Ir(1) P(1) C(13) 116.8(2)
C(11) P(1) C(12) 104.9(3)
C(11) P(1) C(13) 103.6(3)
C(12) P(1) C(13) 102.7(3)
Ir(1) C(1) C(2) 68.2(3)
Ir(1) C(1) C(5) 71.8(3)
Ir(1) C(1) C(6) 126.9(4)
C(2) C(1) C(5) 108.0(5)
C(2) C(1) C(6) 125.0(6)
C(5) C(1) C(6) 127.0(6)
Ir(1) C(2) C(1) 73.7(3)
Ir(1) C(2) C(3) 72.0(3)
Ir(1) C(2) C(7) 129.2(5)
C(1) C(2) C(3) 108.0(6)
C(1) C(2) C(7) 125.7(6)
C(3) C(2) C(7) 125.3(6)
Ir(1) C(3) C(2) 69.9(3)
Ir(1) C(3) C(4) 71.2(3)
Ir(1) C(3) C(8) 130.6(4)
C(2) C(3) C(4) 107.7(5)
C(2) C(3) C(8) 126.6(6)
C(4) C(3) C(8) 125.1(6)
Ir(1) C(4) C(3) 70.9(3)
Ir(1) C(4) C(5) 73.0(3)
Ir(1) C(4) C(9) 129.5(4)
C(3) C(4) C(5) 108.3(5)
C(3) C(4) C(9) 125.7(6)
C(5) C(4) C(9) 125.2(6)
Ir(1) C(5) C(1) 71.4(3)
Ir(1) C(5) C(4) 69.4(3)
Ir(1) C(5) C(10) 126.3(4)
C(1) C(5) C(4) 107.8(5)
C(1) C(5) C(10) 126.7(5)
C(4) C(5) C(10) 125.5(5)
C(1) C(6) H(1) 113.7
C(1) C(6) H(2) 108.6
C(1) C(6) H(3) 106.1
H(1) C(6) H(2) 109.5
H(1) C(6) H(3) 109.5
H(2) C(6) H(3) 109.5
C(2) C(7) H(4) 107.5
C(2) C(7) H(5) 107.9
C(2) C(7) H(6) 112.9
H(4) C(7) H(5) 109.5
H(4) C(7) H(6) 109.5
H(5) C(7) H(6) 109.5
C(3) C(8) H(7) 107.4
C(3) C(8) H(8) 113.0
C(3) C(8) H(9) 108.0
H(7) C(8) H(8) 109.5
H(7) C(8) H(9) 109.5
H(8) C(8) H(9) 109.5
C(4) C(9) H(10) 108.1
C(4) C(9) H(11) 109.2
C(4) C(9) H(12) 111.1
H(10) C(9) H(11) 109.5
H(10) C(9) H(12) 109.5
H(11) C(9) H(12) 109.5
C(5) C(10) H(13) 110.8
C(5) C(10) H(14) 109.1
C(5) C(10) H(15) 108.5
H(13) C(10) H(14) 109.5
H(13) C(10) H(15) 109.5
H(14) C(10) H(15) 109.5
P(1) C(11) H(16) 109.4
P(1) C(11) H(17) 109.8
P(1) C(11) H(18) 109.2
H(16) C(11) H(17) 109.5
H(16) C(11) H(18) 109.5
H(17) C(11) H(18) 109.5
P(1) C(12) H(19) 110.6
P(1) C(12) H(20) 108.5
P(1) C(12) H(21) 109.3
H(19) C(12) H(20) 109.5
H(19) C(12) H(21) 109.5
H(20) C(12) H(21) 109.5
P(1) C(13) H(22) 109.4
P(1) C(13) H(23) 110.9
P(1) C(13) H(24) 108.1
H(22) C(13) H(23) 109.5
H(22) C(13) H(24) 109.5
H(23) C(13) H(24) 109.5

loop_
_geom_bond_atom_site_label_1
_geom_bond_atom_site_label_2
_geom_bond_distance
Ir(1) W(1) 2.8903(3)
Ir(1) S(1) 2.4019(17)
Ir(1) S(2) 2.3939(17)
Ir(1) P(1) 2.2901(19)
Ir(1) C(1) 2.264(6)
Ir(1) C(2) 2.190(6)
Ir(1) C(3) 2.217(6)
Ir(1) C(4) 2.221(6)
Ir(1) C(5) 2.269(6)
W(1) S(1) 2.2796(17)
W(1) S(2) 2.2795(18)
W(1) O(1) 1.737(5)
W(1) O(2) 1.743(4)
P(1) C(11) 1.823(7)
P(1) C(12) 1.813(7)
P(1) C(13) 1.817(7)
C(1) C(2) 1.456(9)
C(1) C(5) 1.430(9)
C(1) C(6) 1.495(9)
C(2) C(3) 1.435(9)
C(2) C(7) 1.488(10)
C(3) C(4) 1.441(9)
C(3) C(8) 1.475(9)
C(4) C(5) 1.449(9)
C(4) C(9) 1.478(9)
C(5) C(10) 1.491(9)
C(6) H(1) 0.950
C(6) H(2) 0.950
C(6) H(3) 0.950
C(7) H(4) 0.950
C(7) H(5) 0.950
C(7) H(6) 0.950
C(8) H(7) 0.950
C(8) H(8) 0.950
C(8) H(9) 0.950
C(9) H(10) 0.950
C(9) H(11) 0.950
C(9) H(12) 0.950
C(10) H(13) 0.950
C(10) H(14) 0.950
C(10) H(15) 0.950
C(11) H(16) 0.950
C(11) H(17) 0.950
C(11) H(18) 0.950
C(12) H(19) 0.950
C(12) H(20) 0.950
C(12) H(21) 0.950
C(13) H(22) 0.950
C(13) H(23) 0.950
C(13) H(24) 0.950
